data_7115810
loop_
_publ_author_name
'Jia-Jia Cao'
'Xiang Wang'
'Shun-Yi Wang'
'Shun-Jun Ji'

_publ_section_title
;
 Mn(III)-mediated reactions of 2-isocyanobiaryl with 1,3-dicarbonyl
 compounds: efficient synthesis of 6-alkylated and 6-monofluoro-alkylated
 phenanthridines
;
_journal_name_full Chem.Commun.
_journal_page_first 12892
_journal_paper_doi 10.1039/C4cc05324A
_journal_volume 50
_journal_year 2014
_chemical_formula_moiety 'C18 H16 F N O3'
_chemical_formula_sum 'C18 H16 F N O3'
_chemical_formula_weight 313.32
_chemical_name_systematic
;
 ? 
;
_space_group_crystal_system monoclinic
_space_group_IT_number 14
_space_group_name_Hall '-P 2ybc'
_space_group_name_H-M_alt 'P 1 21/c 1'
_symmetry_space_group_name_Hall '-P 2ybc'
_symmetry_space_group_name_H-M 'P 1 21/c 1'
_atom_sites_solution_hydrogens geom
_atom_sites_solution_primary iterative
_atom_sites_solution_secondary difmap
_audit_creation_date 2014-06-20
_audit_creation_method
;
Olex2 1.2
(compiled 2014.05.21 svn.r2940 for OlexSys, GUI svn.r4846)
;
_cell_angle_alpha 90.00
_cell_angle_beta 112.765(6)
_cell_angle_gamma 90.00
_cell_formula_units_Z 4
_cell_length_a 11.2895(6)
_cell_length_b 10.3789(5)
_cell_length_c 13.6515(8)
_cell_measurement_reflns_used 5237
_cell_measurement_temperature 294.1(2)
_cell_measurement_theta_max 30.1360
_cell_measurement_theta_min 3.5760
_cell_volume 1474.97(15)
_computing_cell_refinement
;
CrysAlisPro, Agilent Technologies,
Version 1.171.36.32 (release 02-08-2013 CrysAlis171 .NET)
(compiled Aug  2 2013,16:46:58)
;
_computing_data_collection
;
CrysAlisPro, Agilent Technologies,
Version 1.171.36.32 (release 02-08-2013 CrysAlis171 .NET)
(compiled Aug  2 2013,16:46:58)
;
_computing_data_reduction
;
CrysAlisPro, Agilent Technologies,
Version 1.171.36.32 (release 02-08-2013 CrysAlis171 .NET)
(compiled Aug  2 2013,16:46:58)
;
_computing_molecular_graphics 'Olex2 (Dolomanov et al., 2009)'
_computing_publication_material 'Olex2 (Dolomanov et al., 2009)'
_computing_structure_refinement 'XL (Sheldrick, 2008)'
_computing_structure_solution
;
Superflip (Palatinus & Chapuis, 2007;Palatinus & van der Lee, 2008;
Palatinus et al., 2012)
;
_diffrn_ambient_temperature 294.1(2)
_diffrn_detector_area_resol_mean 10.4471
_diffrn_measured_fraction_theta_full 0.999
_diffrn_measured_fraction_theta_max 0.999
_diffrn_measurement_details
;
  1 omega   39.00   66.00   1.0000   12.0000
omega____ theta____ kappa____ phi______ frames
    -       13.6514  178.0000  -30.0000 27

  2 omega  -19.00   24.00   1.0000   12.0000
omega____ theta____ kappa____ phi______ frames
    -      -14.5889  -99.0000 -180.0000 43

  3 omega -101.00  -61.00   1.0000   12.0000
omega____ theta____ kappa____ phi______ frames
    -      -14.5889 -178.0000    0.0000 40

  4 omega  -79.00  -48.00   1.0000   12.0000
omega____ theta____ kappa____ phi______ frames
    -      -14.5889  -57.0000 -180.0000 31

  5 omega  -85.00   25.00   1.0000   12.0000
omega____ theta____ kappa____ phi______ frames
    -      -14.5889  -19.0000 -120.0000 110

  6 omega  -41.00   -4.00   1.0000   12.0000
omega____ theta____ kappa____ phi______ frames
    -      -14.5889   37.0000 -120.0000 37

  7 omega  -43.00   60.00   1.0000   12.0000
omega____ theta____ kappa____ phi______ frames
    -      -14.5889   49.0000  -30.0000 103
;
_diffrn_measurement_device_type 'Xcalibur, Atlas, Gemini'
_diffrn_measurement_method '\w scans'
_diffrn_orient_matrix_UB_11 -0.0466894000
_diffrn_orient_matrix_UB_12 0.0101821000
_diffrn_orient_matrix_UB_13 0.0221129000
_diffrn_orient_matrix_UB_21 0.0433892000
_diffrn_orient_matrix_UB_22 0.0407987000
_diffrn_orient_matrix_UB_23 0.0392048000
_diffrn_orient_matrix_UB_31 -0.0240692000
_diffrn_orient_matrix_UB_32 0.0538921000
_diffrn_orient_matrix_UB_33 -0.0338679000
_diffrn_radiation_monochromator graphite
_diffrn_radiation_type MoK\a
_diffrn_radiation_wavelength 0.71073
_diffrn_reflns_av_R_equivalents 0.0248
_diffrn_reflns_av_unetI/netI 0.0189
_diffrn_reflns_limit_h_max 14
_diffrn_reflns_limit_h_min -14
_diffrn_reflns_limit_k_max 12
_diffrn_reflns_limit_k_min -12
_diffrn_reflns_limit_l_max 17
_diffrn_reflns_limit_l_min -17
_diffrn_reflns_number 12936
_diffrn_reflns_theta_full 26.37
_diffrn_reflns_theta_max 26.37
_diffrn_reflns_theta_min 2.80
_diffrn_source 'Enhance (Mo) X-ray Source'
_exptl_absorpt_coefficient_mu 0.105
_exptl_absorpt_correction_T_max 1.00000
_exptl_absorpt_correction_T_min 0.85929
_exptl_absorpt_correction_type multi-scan
_exptl_absorpt_process_details
;
CrysAlisPro, Agilent Technologies,
Version 1.171.36.32 (release 02-08-2013 CrysAlis171 .NET)
(compiled Aug  2 2013,16:46:58)
Empirical absorption correction using spherical harmonics,
 implemented in SCALE3 ABSPACK scaling algorithm.
;
_exptl_crystal_colour 'clear dark yellow'
_exptl_crystal_density_diffrn 1.411
_exptl_crystal_density_method 'not measured'
_exptl_crystal_description block
_exptl_crystal_F_000 656
_exptl_crystal_size_max 0.45
_exptl_crystal_size_mid 0.4
_exptl_crystal_size_min 0.3
_refine_diff_density_max 0.260
_refine_diff_density_min -0.637
_refine_diff_density_rms 0.064
_refine_ls_extinction_method none
_refine_ls_goodness_of_fit_ref 1.148
_refine_ls_hydrogen_treatment constr
_refine_ls_matrix_type full
_refine_ls_number_parameters 210
_refine_ls_number_reflns 3005
_refine_ls_number_restraints 0
_refine_ls_restrained_S_all 1.148
_refine_ls_R_factor_all 0.0736
_refine_ls_R_factor_gt 0.0608
_refine_ls_shift/su_max 0.000
_refine_ls_shift/su_mean 0.000
_refine_ls_structure_factor_coef Fsqd
_refine_ls_weighting_details 'calc w=1/[\s^2^(Fo^2^)+(0.0871P)^2^+0.8771P] where P=(Fo^2^+2Fc^2^)/3'
_refine_ls_weighting_scheme calc
_refine_ls_wR_factor_gt 0.1787
_refine_ls_wR_factor_ref 0.1904
_reflns_number_gt 2392
_reflns_number_total 3005
_reflns_threshold_expression >2sigma(I)
_cod_data_source_file c4cc05324a2.cif
_cod_data_source_block g140610b
_cod_original_cell_volume 1474.98(13)
_cod_database_code 7115810
_chemical_oxdiff_formula CHNOPd
_reflns_odcompleteness_completeness 99.83
_reflns_odcompleteness_iscentric 1
_reflns_odcompleteness_theta 27.42
_olex2_refinement_description
;
1. Fixed Uiso
 At 1.2 times of:
  All C(H) groups, All C(H,H) groups, All N(H) groups
 At 1.5 times of:
  All C(H,H,H) groups
2.a Secondary CH2 refined with riding coordinates:
 C16(H16A,H16B)
2.b Aromatic/amide H refined with riding coordinates:
 N1(H1), C2(H2), C3(H3), C4(H4), C5(H5), C8(H8), C9(H9), C11(H11)
2.c Idealised Me refined as rotating group:
 C17(H17A,H17B,H17C), C18(H18A,H18B,H18C)
;
_olex2_submission_special_instructions 'No special instructions were received'

loop_
_space_group_symop_id
_space_group_symop_operation_xyz
1 'x, y, z'
2 '-x, y+1/2, -z+1/2'
3 '-x, -y, -z'
4 'x, -y-1/2, z-1/2'

loop_
_atom_site_label
_atom_site_type_symbol
_atom_site_fract_x
_atom_site_fract_y
_atom_site_fract_z
_atom_site_U_iso_or_equiv
_atom_site_adp_type
_atom_site_occupancy
_atom_site_calc_flag
_atom_site_refinement_flags_posn
F1 F 0.10928(18) 0.91186(17) 0.15122(19) 0.0828(7) Uani 1 d .
O1 O -0.36385(15) 0.87905(18) 0.02019(16) 0.0513(5) Uani 1 d .
O2 O 0.34900(16) 0.76334(17) 0.16500(15) 0.0474(5) Uani 1 d .
O3 O 0.34277(17) 0.7834(2) 0.32713(16) 0.0553(5) Uani 1 d .
N1 N 0.14100(17) 0.58129(17) 0.17378(14) 0.0332(4) Uani 1 d .
H1 H 0.2231 0.5901 0.2020 0.040 Uiso 1 calc R
C1 C 0.0879(2) 0.4609(2) 0.15468(17) 0.0325(5) Uani 1 d .
C2 C 0.1715(2) 0.3537(2) 0.17947(19) 0.0391(5) Uani 1 d .
H2 H 0.2599 0.3668 0.2086 0.047 Uiso 1 calc R
C3 C 0.1245(2) 0.2322(2) 0.1614(2) 0.0434(6) Uani 1 d .
H3 H 0.1804 0.1623 0.1776 0.052 Uiso 1 calc R
C4 C -0.0086(3) 0.2119(2) 0.1180(2) 0.0451(6) Uani 1 d .
H4 H -0.0405 0.1283 0.1062 0.054 Uiso 1 calc R
C5 C -0.0922(2) 0.3139(2) 0.0929(2) 0.0416(6) Uani 1 d .
H5 H -0.1802 0.2984 0.0636 0.050 Uiso 1 calc R
C6 C -0.0468(2) 0.4420(2) 0.11070(17) 0.0326(5) Uani 1 d .
C7 C -0.12791(19) 0.5549(2) 0.08683(16) 0.0324(5) Uani 1 d .
C8 C -0.2637(2) 0.5472(2) 0.0453(2) 0.0404(6) Uani 1 d .
H8 H -0.3034 0.4670 0.0325 0.048 Uiso 1 calc R
C9 C -0.3370(2) 0.6561(3) 0.0239(2) 0.0438(6) Uani 1 d .
H9 H -0.4260 0.6493 -0.0034 0.053 Uiso 1 calc R
C10 C -0.2794(2) 0.7780(2) 0.04271(18) 0.0372(5) Uani 1 d .
C11 C -0.1477(2) 0.7898(2) 0.08207(17) 0.0345(5) Uani 1 d .
H11 H -0.1098 0.8710 0.0936 0.041 Uiso 1 calc R
C12 C -0.07108(19) 0.6788(2) 0.10471(16) 0.0307(5) Uani 1 d .
C13 C 0.0675(2) 0.6826(2) 0.14931(17) 0.0318(5) Uani 1 d .
C14 C 0.1460(2) 0.8025(2) 0.1724(2) 0.0383(5) Uani 1 d .
C15 C 0.2911(2) 0.7791(2) 0.2323(2) 0.0397(6) Uani 1 d .
C16 C 0.4865(2) 0.7343(3) 0.2125(3) 0.0587(8) Uani 1 d .
H16A H 0.5259 0.7813 0.2787 0.070 Uiso 1 calc R
H16B H 0.5269 0.7617 0.1649 0.070 Uiso 1 calc R
C17 C 0.5070(3) 0.5939(3) 0.2331(3) 0.0732(10) Uani 1 d .
H17A H 0.4642 0.5474 0.1682 0.110 Uiso 1 calc GR
H17B H 0.4727 0.5682 0.2844 0.110 Uiso 1 calc GR
H17C H 0.5973 0.5754 0.2600 0.110 Uiso 1 calc GR
C18 C -0.3126(3) 1.0059(3) 0.0355(3) 0.0570(7) Uani 1 d .
H18A H -0.2661 1.0194 -0.0095 0.086 Uiso 1 calc GR
H18B H -0.2558 1.0169 0.1084 0.086 Uiso 1 calc GR
H18C H -0.3815 1.0672 0.0178 0.086 Uiso 1 calc GR

loop_
_atom_site_aniso_label
_atom_site_aniso_U_11
_atom_site_aniso_U_22
_atom_site_aniso_U_33
_atom_site_aniso_U_23
_atom_site_aniso_U_13
_atom_site_aniso_U_12
F1 0.0599(11) 0.0480(11) 0.1270(18) 0.0042(10) 0.0215(11) 0.0023(8)
O1 0.0317(8) 0.0441(10) 0.0718(13) 0.0022(9) 0.0132(8) 0.0097(7)
O2 0.0336(9) 0.0536(11) 0.0567(11) 0.0023(8) 0.0193(8) -0.0025(7)
O3 0.0375(9) 0.0683(13) 0.0527(12) -0.0110(9) 0.0094(8) -0.0009(9)
N1 0.0258(8) 0.0342(10) 0.0378(10) 0.0007(8) 0.0102(7) 0.0000(7)
C1 0.0334(11) 0.0335(12) 0.0317(11) 0.0008(9) 0.0140(9) 0.0008(9)
C2 0.0347(11) 0.0390(13) 0.0432(13) 0.0024(10) 0.0145(10) 0.0060(9)
C3 0.0474(14) 0.0368(13) 0.0474(14) 0.0048(11) 0.0198(11) 0.0090(10)
C4 0.0533(15) 0.0322(13) 0.0516(15) -0.0013(11) 0.0222(12) -0.0033(10)
C5 0.0379(12) 0.0399(13) 0.0472(14) -0.0012(10) 0.0166(10) -0.0049(10)
C6 0.0345(11) 0.0345(12) 0.0300(11) 0.0007(9) 0.0139(9) -0.0008(9)
C7 0.0296(10) 0.0370(12) 0.0307(11) -0.0007(9) 0.0117(8) -0.0011(8)
C8 0.0301(11) 0.0397(13) 0.0478(13) -0.0013(10) 0.0110(10) -0.0038(9)
C9 0.0251(10) 0.0518(15) 0.0503(14) 0.0003(11) 0.0100(10) -0.0008(10)
C10 0.0297(10) 0.0435(13) 0.0375(12) 0.0020(10) 0.0118(9) 0.0070(9)
C11 0.0302(10) 0.0366(12) 0.0354(11) -0.0006(9) 0.0114(9) 0.0015(9)
C12 0.0269(10) 0.0366(12) 0.0283(10) 0.0006(8) 0.0103(8) 0.0017(8)
C13 0.0281(10) 0.0336(12) 0.0334(11) -0.0009(9) 0.0118(8) -0.0007(8)
C14 0.0332(11) 0.0312(12) 0.0485(14) 0.0001(10) 0.0135(10) 0.0018(9)
C15 0.0323(11) 0.0314(12) 0.0531(15) -0.0027(10) 0.0142(10) -0.0051(9)
C16 0.0316(12) 0.0647(18) 0.082(2) -0.0065(15) 0.0247(13) -0.0056(12)
C17 0.0494(16) 0.069(2) 0.091(2) -0.0066(18) 0.0160(16) 0.0112(15)
C18 0.0434(14) 0.0465(16) 0.0728(19) 0.0063(13) 0.0133(13) 0.0141(12)

loop_
_atom_type_symbol
_atom_type_description
_atom_type_scat_dispersion_real
_atom_type_scat_dispersion_imag
_atom_type_scat_source
C C 0.0033 0.0016 'International Tables Vol C Tables 4.2.6.8 and 6.1.1.4'
H H 0.0000 0.0000 'International Tables Vol C Tables 4.2.6.8 and 6.1.1.4'
F F 0.0171 0.0103 'International Tables Vol C Tables 4.2.6.8 and 6.1.1.4'
N N 0.0061 0.0033 'International Tables Vol C Tables 4.2.6.8 and 6.1.1.4'
O O 0.0106 0.0060 'International Tables Vol C Tables 4.2.6.8 and 6.1.1.4'

loop_
_geom_angle_atom_site_label_1
_geom_angle_atom_site_label_2
_geom_angle_atom_site_label_3
_geom_angle
C10 O1 C18 117.91(18)
C15 O2 C16 116.1(2)
C1 N1 H1 119.9
C13 N1 H1 119.9
C13 N1 C1 120.11(18)
N1 C1 C2 118.14(19)
N1 C1 C6 121.81(19)
C2 C1 C6 120.1(2)
C1 C2 H2 119.6
C3 C2 C1 120.8(2)
C3 C2 H2 119.6
C2 C3 H3 120.1
C2 C3 C4 119.8(2)
C4 C3 H3 120.1
C3 C4 H4 119.6
C5 C4 C3 120.8(2)
C5 C4 H4 119.6
C4 C5 H5 119.5
C4 C5 C6 121.0(2)
C6 C5 H5 119.5
C1 C6 C5 117.5(2)
C1 C6 C7 117.79(19)
C5 C6 C7 124.7(2)
C8 C7 C6 122.6(2)
C12 C7 C6 119.52(18)
C12 C7 C8 117.9(2)
C7 C8 H8 119.6
C9 C8 C7 120.8(2)
C9 C8 H8 119.6
C8 C9 H9 119.7
C8 C9 C10 120.6(2)
C10 C9 H9 119.7
O1 C10 C9 114.64(19)
O1 C10 C11 124.9(2)
C11 C10 C9 120.4(2)
C10 C11 H11 120.2
C10 C11 C12 119.6(2)
C12 C11 H11 120.2
C7 C12 C13 116.29(18)
C11 C12 C7 120.58(19)
C11 C12 C13 123.12(19)
N1 C13 C12 124.45(19)
N1 C13 C14 110.66(18)
C12 C13 C14 124.89(19)
F1 C14 C13 127.9(2)
F1 C14 C15 118.2(2)
C13 C14 C15 113.88(18)
O2 C15 C14 111.1(2)
O3 C15 O2 126.1(2)
O3 C15 C14 122.7(2)
O2 C16 H16A 109.6
O2 C16 H16B 109.6
O2 C16 C17 110.3(2)
H16A C16 H16B 108.1
C17 C16 H16A 109.6
C17 C16 H16B 109.6
C16 C17 H17A 109.5
C16 C17 H17B 109.5
C16 C17 H17C 109.5
H17A C17 H17B 109.5
H17A C17 H17C 109.5
H17B C17 H17C 109.5
O1 C18 H18A 109.5
O1 C18 H18B 109.5
O1 C18 H18C 109.5
H18A C18 H18B 109.5
H18A C18 H18C 109.5
H18B C18 H18C 109.5

loop_
_geom_bond_atom_site_label_1
_geom_bond_atom_site_label_2
_geom_bond_distance
F1 C14 1.205(3)
O1 C10 1.370(3)
O1 C18 1.421(3)
O2 C15 1.327(3)
O2 C16 1.463(3)
O3 C15 1.198(3)
N1 H1 0.8600
N1 C1 1.367(3)
N1 C13 1.301(3)
C1 C2 1.412(3)
C1 C6 1.416(3)
C2 H2 0.9300
C2 C3 1.354(3)
C3 H3 0.9300
C3 C4 1.401(4)
C4 H4 0.9300
C4 C5 1.370(3)
C5 H5 0.9300
C5 C6 1.412(3)
C6 C7 1.445(3)
C7 C8 1.416(3)
C7 C12 1.416(3)
C8 H8 0.9300
C8 C9 1.363(3)
C9 H9 0.9300
C9 C10 1.401(3)
C10 C11 1.376(3)
C11 H11 0.9300
C11 C12 1.402(3)
C12 C13 1.443(3)
C13 C14 1.488(3)
C14 C15 1.541(3)
C16 H16A 0.9700
C16 H16B 0.9700
C16 C17 1.485(5)
C17 H17A 0.9600
C17 H17B 0.9600
C17 H17C 0.9600
C18 H18A 0.9600
C18 H18B 0.9600
C18 H18C 0.9600

loop_
_geom_torsion_atom_site_label_1
_geom_torsion_atom_site_label_2
_geom_torsion_atom_site_label_3
_geom_torsion_atom_site_label_4
_geom_torsion
F1 C14 C15 O2 -89.7(3)
F1 C14 C15 O3 85.9(3)
O1 C10 C11 C12 178.3(2)
N1 C1 C2 C3 -179.4(2)
N1 C1 C6 C5 179.3(2)
N1 C1 C6 C7 -0.4(3)
N1 C13 C14 F1 173.2(3)
N1 C13 C14 C15 -7.7(3)
C1 N1 C13 C12 2.0(3)
C1 N1 C13 C14 -177.36(19)
C1 C2 C3 C4 -0.3(4)
C1 C6 C7 C8 -178.3(2)
C1 C6 C7 C12 2.0(3)
C2 C1 C6 C5 -0.3(3)
C2 C1 C6 C7 179.99(19)
C2 C3 C4 C5 0.5(4)
C3 C4 C5 C6 -0.6(4)
C4 C5 C6 C1 0.5(3)
C4 C5 C6 C7 -179.9(2)
C5 C6 C7 C8 2.0(4)
C5 C6 C7 C12 -177.7(2)
C6 C1 C2 C3 0.2(3)
C6 C7 C8 C9 179.9(2)
C6 C7 C12 C11 179.93(19)
C6 C7 C12 C13 -1.6(3)
C7 C8 C9 C10 -0.1(4)
C7 C12 C13 N1 -0.4(3)
C7 C12 C13 C14 178.9(2)
C8 C7 C12 C11 0.2(3)
C8 C7 C12 C13 178.65(19)
C8 C9 C10 O1 -178.5(2)
C8 C9 C10 C11 0.7(4)
C9 C10 C11 C12 -0.8(3)
C10 C11 C12 C7 0.4(3)
C10 C11 C12 C13 -177.9(2)
C11 C12 C13 N1 178.0(2)
C11 C12 C13 C14 -2.7(3)
C12 C7 C8 C9 -0.4(4)
C12 C13 C14 F1 -6.1(4)
C12 C13 C14 C15 173.0(2)
C13 N1 C1 C2 178.1(2)
C13 N1 C1 C6 -1.6(3)
C13 C14 C15 O2 91.1(2)
C13 C14 C15 O3 -93.2(3)
C15 O2 C16 C17 84.5(3)
C16 O2 C15 O3 7.3(4)
C16 O2 C15 C14 -177.2(2)
C18 O1 C10 C9 -178.9(2)
C18 O1 C10 C11 2.0(4)
